data_4315748
loop_
_publ_author_name
'Roxanne M. Jenkins'
'Michael L. Singleton'
'Lauren A. Leamer'
'Joseph H. Reibenspies'
'Marcetta Y. Darensbourg'

_publ_section_title
;
 Orientation and Stereodynamic Paths of Planar Monodentate Ligands in
 Square Planar Nickel N2S Complexes
;
_journal_name_full 'Inorganic Chemistry'
_journal_page_first 5503
_journal_page_last 5514
_journal_paper_doi 10.1021/ic1002012
_journal_volume 49
_journal_year 2010
_chemical_formula_sum 'C15 H28 B F4 N4 Ni S'
_chemical_formula_weight 441.99
_chemical_name_systematic
; 
 ? 
;
_space_group_IT_number 14
_symmetry_cell_setting monoclinic
_symmetry_space_group_name_Hall '-P 2yn'
_symmetry_space_group_name_H-M 'P 1 21/n 1'
_atom_sites_solution_hydrogens geom
_atom_sites_solution_primary direct
_atom_sites_solution_secondary difmap
_audit_creation_method SHELXL-97
_cell_angle_alpha 90.00
_cell_angle_beta 99.02(3)
_cell_angle_gamma 90.00
_cell_formula_units_Z 4
_cell_length_a 7.849(2)
_cell_length_b 11.715(4)
_cell_length_c 23.118(9)
_cell_measurement_temperature 110(2)
_cell_volume 2099.4(12)
_computing_cell_refinement 'Bruker SMART'
_computing_data_collection 'Bruker SMART'
_computing_data_reduction 'Bruker SAINT'
_computing_molecular_graphics 'Bruker SHELXTL'
_computing_publication_material 'Bruker SHELXTL'
_computing_structure_refinement 'SHELXL-97 (Sheldrick, 1997)'
_computing_structure_solution 'SHELXS-97 (Sheldrick, 1990)'
_diffrn_ambient_temperature 110(2)
_diffrn_measured_fraction_theta_full 0.740
_diffrn_measured_fraction_theta_max 0.740
_diffrn_measurement_device_type 'CCD area detector'
_diffrn_measurement_method 'phi and omega scans'
_diffrn_radiation_monochromator graphite
_diffrn_radiation_source 'fine-focus sealed tube'
_diffrn_radiation_type MoK\a
_diffrn_radiation_wavelength 0.71073
_diffrn_reflns_av_R_equivalents 0.0626
_diffrn_reflns_av_sigmaI/netI 0.1114
_diffrn_reflns_limit_h_max 6
_diffrn_reflns_limit_h_min -4
_diffrn_reflns_limit_k_max 5
_diffrn_reflns_limit_k_min -13
_diffrn_reflns_limit_l_max 27
_diffrn_reflns_limit_l_min -25
_diffrn_reflns_number 4696
_diffrn_reflns_theta_full 25.00
_diffrn_reflns_theta_max 25.00
_diffrn_reflns_theta_min 1.78
_exptl_absorpt_coefficient_mu 1.064
_exptl_absorpt_correction_T_max 0.8154
_exptl_absorpt_correction_T_min 0.8154
_exptl_absorpt_correction_type multi-scan
_exptl_absorpt_process_details sadabs
_exptl_crystal_colour orange
_exptl_crystal_density_diffrn 1.398
_exptl_crystal_density_method 'not measured'
_exptl_crystal_description block
_exptl_crystal_F_000 924
_exptl_crystal_size_max 0.15
_exptl_crystal_size_mid 0.12
_exptl_crystal_size_min 0.14
_refine_diff_density_max 0.782
_refine_diff_density_min -0.480
_refine_diff_density_rms 0.099
_refine_ls_extinction_method none
_refine_ls_goodness_of_fit_ref 1.002
_refine_ls_hydrogen_treatment mixed
_refine_ls_matrix_type full
_refine_ls_number_parameters 253
_refine_ls_number_reflns 2738
_refine_ls_number_restraints 222
_refine_ls_restrained_S_all 0.989
_refine_ls_R_factor_all 0.1145
_refine_ls_R_factor_gt 0.0713
_refine_ls_shift/su_max 0.000
_refine_ls_shift/su_mean 0.000
_refine_ls_structure_factor_coef Fsqd
_refine_ls_weighting_details 'calc w=1/[\s^2^(Fo^2^)+(0.0853P)^2^+0.0000P] where P=(Fo^2^+2Fc^2^)/3'
_refine_ls_weighting_scheme calc
_refine_ls_wR_factor_gt 0.1540
_refine_ls_wR_factor_ref 0.1693
_reflns_number_gt 1764
_reflns_number_total 2738
_reflns_threshold_expression >2sigma(I)
_cod_data_source_file ic1002012_si_005.cif
_cod_data_source_block isomonob2
_cod_depositor_comments
;
The following automatic conversions were performed:

'_symmetry_cell_setting' value 'Monoclinic' changed to 'monoclinic'
according to the built-in table from CIF Core dictionary named
'cif_core.dic' version 2.4.1 from 2010-06-29.

Automatic conversion script
Id: cif_fix_values 1646 2011-03-28 12:23:43Z adriana 
;
_cod_database_code 4315748

loop_
_symmetry_equiv_pos_as_xyz
'x, y, z'
'-x+1/2, y+1/2, -z+1/2'
'-x, -y, -z'
'x-1/2, -y-1/2, z-1/2'

loop_
_atom_site_label
_atom_site_type_symbol
_atom_site_fract_x
_atom_site_fract_y
_atom_site_fract_z
_atom_site_U_iso_or_equiv
_atom_site_adp_type
_atom_site_occupancy
_atom_site_symmetry_multiplicity
_atom_site_calc_flag
_atom_site_refinement_flags
_atom_site_disorder_assembly
_atom_site_disorder_group
Ni1 Ni 0.53065(14) 0.58879(7) 0.13396(4) 0.0198(4) Uani 1 1 d U . .
S1 S 0.3068(3) 0.48429(17) 0.10724(11) 0.0408(7) Uani 1 1 d U . .
F1 F 0.9724(6) 0.0307(4) 0.19810(17) 0.0371(13) Uani 1 1 d U . .
N1 N 0.6800(8) 0.4612(5) 0.1271(2) 0.0201(11) Uani 1 1 d U . .
N3 N 0.3888(8) 0.7127(5) 0.1507(2) 0.0175(12) Uani 1 1 d U . .
F4 F 0.9416(7) 0.1968(4) 0.1470(2) 0.0441(13) Uani 1 1 d U . .
F2 F 0.9819(7) 0.0304(4) 0.10114(18) 0.0426(13) Uani 1 1 d U . .
F3 F 0.7282(7) 0.0638(4) 0.1328(2) 0.0477(14) Uani 1 1 d U . .
C13 C 0.3131(11) 0.7928(6) 0.1157(3) 0.0198(13) Uani 1 1 d U . .
C12 C 0.2590(10) 0.8309(6) 0.2041(3) 0.0205(14) Uani 1 1 d U . .
H17 H 0.2168 0.8670 0.2358 0.025 Uiso 1 1 calc R . .
C11 C 0.3539(10) 0.7354(6) 0.2066(3) 0.0198(14) Uani 1 1 d U . .
H11 H 0.3907 0.6910 0.2406 0.024 Uiso 1 1 calc R . .
N4 N 0.2349(9) 0.8660(5) 0.1476(3) 0.0205(13) Uani 1 1 d U . .
C5 C 0.7498(11) 0.4310(6) 0.1882(3) 0.0254(14) Uani 1 1 d U . .
H5A H 0.8046 0.3549 0.1885 0.030 Uiso 1 1 calc R . .
H5B H 0.6525 0.4247 0.2106 0.030 Uiso 1 1 calc R . .
C14 C 0.3106(11) 0.8028(6) 0.0510(3) 0.0258(15) Uani 1 1 d U . .
H14 H 0.4045 0.7535 0.0400 0.031 Uiso 1 1 calc R . .
C8 C 0.4063(11) 0.3424(6) 0.1022(3) 0.0234(15) Uani 1 1 d U . .
C16 C 0.1387(11) 0.7617(7) 0.0170(3) 0.0282(19) Uani 1 1 d U . .
H16A H 0.1247 0.6801 0.0243 0.042 Uiso 1 1 calc R . .
H16B H 0.1372 0.7744 -0.0249 0.042 Uiso 1 1 calc R . .
H16C H 0.0440 0.8043 0.0300 0.042 Uiso 1 1 calc R . .
N2 N 0.7520(9) 0.6693(5) 0.1556(3) 0.0238(12) Uani 1 1 d U . .
C3 C 0.8235(11) 0.6323(6) 0.2150(3) 0.0278(15) Uani 1 1 d U . .
H3A H 0.9236 0.6813 0.2298 0.033 Uiso 1 1 calc R . .
H3B H 0.7354 0.6442 0.2407 0.033 Uiso 1 1 calc R . .
C6 C 0.7465(12) 0.7967(6) 0.1538(4) 0.036(2) Uani 1 1 d U . .
H6A H 0.6806 0.8249 0.1835 0.054 Uiso 1 1 calc R . .
H6B H 0.6911 0.8219 0.1150 0.054 Uiso 1 1 calc R . .
H6C H 0.8643 0.8269 0.1618 0.054 Uiso 1 1 calc R . .
C4 C 0.8787(12) 0.5131(6) 0.2193(3) 0.0297(16) Uani 1 1 d U . .
H4A H 0.9034 0.4917 0.2612 0.036 Uiso 1 1 calc R . .
H4B H 0.9875 0.5058 0.2030 0.036 Uiso 1 1 calc R . .
C1 C 0.8275(11) 0.5060(6) 0.0969(3) 0.0274(14) Uani 1 1 d U . .
H1A H 0.9319 0.4589 0.1087 0.033 Uiso 1 1 calc R . .
H1B H 0.7944 0.4998 0.0539 0.033 Uiso 1 1 calc R . .
C10 C 0.3162(12) 0.2821(7) 0.0473(4) 0.039(2) Uani 1 1 d U . .
H10A H 0.3164 0.3318 0.0132 0.058 Uiso 1 1 calc R . .
H10B H 0.1969 0.2646 0.0519 0.058 Uiso 1 1 calc R . .
H10C H 0.3773 0.2110 0.0415 0.058 Uiso 1 1 calc R . .
C15 C 0.3457(12) 0.9272(7) 0.0343(4) 0.041(2) Uani 1 1 d U . .
H15A H 0.2483 0.9755 0.0406 0.062 Uiso 1 1 calc R . .
H15B H 0.3599 0.9305 -0.0071 0.062 Uiso 1 1 calc R . .
H15C H 0.4512 0.9546 0.0587 0.062 Uiso 1 1 calc R . .
B1 B 0.9076(16) 0.0811(8) 0.1448(4) 0.0327(17) Uani 1 1 d U . .
C7 C 0.5924(11) 0.3660(6) 0.0913(3) 0.0244(14) Uani 1 1 d U . .
H7A H 0.6616 0.2956 0.0999 0.029 Uiso 1 1 calc R . .
H7B H 0.5895 0.3842 0.0494 0.029 Uiso 1 1 calc R . .
C2 C 0.8672(11) 0.6307(6) 0.1137(3) 0.0268(14) Uani 1 1 d U . .
H2A H 0.9894 0.6383 0.1320 0.032 Uiso 1 1 calc R . .
H2B H 0.8484 0.6792 0.0781 0.032 Uiso 1 1 calc R . .
C9 C 0.3900(12) 0.2704(7) 0.1541(4) 0.040(2) Uani 1 1 d U . .
H9A H 0.4523 0.1985 0.1517 0.060 Uiso 1 1 calc R . .
H9B H 0.2679 0.2543 0.1550 0.060 Uiso 1 1 calc R . .
H9C H 0.4391 0.3111 0.1899 0.060 Uiso 1 1 calc R . .
H1 H 0.175(11) 0.912(7) 0.132(3) 0.04(3) Uiso 1 1 d . . .

loop_
_atom_site_aniso_label
_atom_site_aniso_U_11
_atom_site_aniso_U_22
_atom_site_aniso_U_33
_atom_site_aniso_U_23
_atom_site_aniso_U_13
_atom_site_aniso_U_12
Ni1 0.0117(9) 0.0153(5) 0.0311(5) -0.0076(4) -0.0008(4) 0.0044(4)
S1 0.0131(18) 0.0210(11) 0.0836(18) -0.0169(11) -0.0069(13) 0.0056(9)
F1 0.050(4) 0.034(2) 0.025(2) -0.0010(18) 0.000(2) 0.012(2)
N1 0.013(3) 0.020(2) 0.026(2) -0.0084(19) -0.001(2) 0.0051(17)
N3 0.014(3) 0.017(2) 0.022(2) 0.0016(19) 0.005(2) 0.0037(19)
F4 0.043(4) 0.023(2) 0.065(3) -0.001(2) 0.004(3) 0.010(2)
F2 0.059(4) 0.042(3) 0.028(2) 0.000(2) 0.010(2) 0.029(3)
F3 0.037(3) 0.046(3) 0.058(3) -0.005(2) 0.000(2) 0.009(2)
C13 0.014(3) 0.023(3) 0.023(2) 0.004(2) 0.006(2) 0.005(2)
C12 0.016(4) 0.022(3) 0.024(2) -0.004(2) 0.004(3) 0.003(2)
C11 0.016(4) 0.022(3) 0.021(2) -0.001(2) 0.005(3) 0.004(2)
N4 0.015(4) 0.020(3) 0.027(2) 0.002(2) 0.004(2) 0.005(2)
C5 0.022(4) 0.024(3) 0.029(3) -0.002(2) 0.000(2) 0.010(2)
C14 0.021(4) 0.032(3) 0.026(3) 0.006(3) 0.008(3) 0.003(3)
C8 0.013(4) 0.022(3) 0.035(3) -0.009(2) 0.003(3) 0.007(2)
C16 0.028(6) 0.037(4) 0.021(3) 0.002(3) 0.008(3) -0.002(3)
N2 0.015(3) 0.027(2) 0.030(2) -0.007(2) 0.005(2) -0.001(2)
C3 0.020(4) 0.034(3) 0.028(3) -0.007(2) 0.001(3) -0.006(3)
C6 0.026(6) 0.027(3) 0.053(5) -0.007(3) -0.002(4) -0.003(3)
C4 0.023(4) 0.036(3) 0.029(3) -0.005(3) 0.000(3) 0.004(3)
C1 0.018(3) 0.034(3) 0.031(3) -0.008(2) 0.007(3) 0.003(2)
C10 0.030(5) 0.035(4) 0.046(4) -0.012(3) -0.009(4) 0.004(4)
C15 0.038(6) 0.048(4) 0.040(4) 0.014(4) 0.010(4) -0.018(4)
B1 0.038(4) 0.023(3) 0.036(3) -0.004(3) 0.003(3) 0.015(3)
C7 0.017(3) 0.023(3) 0.033(3) -0.009(2) 0.002(3) 0.005(2)
C2 0.017(3) 0.035(3) 0.028(3) -0.003(3) 0.006(3) -0.004(2)
C9 0.038(6) 0.040(4) 0.046(4) 0.001(3) 0.020(4) 0.009(4)

loop_
_atom_type_symbol
_atom_type_description
_atom_type_scat_dispersion_real
_atom_type_scat_dispersion_imag
_atom_type_scat_source
C C 0.0033 0.0016 'International Tables Vol C Tables 4.2.6.8 and 6.1.1.4'
H H 0.0000 0.0000 'International Tables Vol C Tables 4.2.6.8 and 6.1.1.4'
B B 0.0013 0.0007 'International Tables Vol C Tables 4.2.6.8 and 6.1.1.4'
N N 0.0061 0.0033 'International Tables Vol C Tables 4.2.6.8 and 6.1.1.4'
F F 0.0171 0.0103 'International Tables Vol C Tables 4.2.6.8 and 6.1.1.4'
S S 0.1246 0.1234 'International Tables Vol C Tables 4.2.6.8 and 6.1.1.4'
Ni Ni 0.3393 1.1124 'International Tables Vol C Tables 4.2.6.8 and 6.1.1.4'

loop_
_geom_angle_atom_site_label_1
_geom_angle_atom_site_label_2
_geom_angle_atom_site_label_3
_geom_angle
_geom_angle_site_symmetry_1
_geom_angle_site_symmetry_3
_geom_angle_publ_flag
N3 Ni1 N1 173.1(2) . . ?
N3 Ni1 N2 96.0(3) . . ?
N1 Ni1 N2 82.4(3) . . ?
N3 Ni1 S1 90.9(2) . . ?
N1 Ni1 S1 90.9(2) . . ?
N2 Ni1 S1 173.16(19) . . ?
C8 S1 Ni1 101.3(3) . . ?
C5 N1 C7 114.9(6) . . ?
C5 N1 C1 108.9(6) . . ?
C7 N1 C1 108.5(5) . . ?
C5 N1 Ni1 104.3(4) . . ?
C7 N1 Ni1 113.2(5) . . ?
C1 N1 Ni1 106.5(4) . . ?
C13 N3 C11 107.5(6) . . ?
C13 N3 Ni1 129.7(5) . . ?
C11 N3 Ni1 122.8(5) . . ?
N3 C13 N4 108.5(6) . . ?
N3 C13 C14 127.1(7) . . ?
N4 C13 C14 124.4(7) . . ?
C11 C12 N4 106.7(7) . . ?
C12 C11 N3 108.0(6) . . ?
C13 N4 C12 109.3(6) . . ?
N1 C5 C4 115.3(6) . . ?
C13 C14 C16 111.2(7) . . ?
C13 C14 C15 110.4(6) . . ?
C16 C14 C15 110.3(6) . . ?
C9 C8 C10 108.7(7) . . ?
C9 C8 C7 115.8(7) . . ?
C10 C8 C7 105.9(7) . . ?
C9 C8 S1 111.6(6) . . ?
C10 C8 S1 108.9(5) . . ?
C7 C8 S1 105.6(5) . . ?
C3 N2 C6 109.1(6) . . ?
C3 N2 C2 109.7(6) . . ?
C6 N2 C2 107.5(6) . . ?
C3 N2 Ni1 106.8(5) . . ?
C6 N2 Ni1 116.8(5) . . ?
C2 N2 Ni1 106.8(4) . . ?
C4 C3 N2 114.4(6) . . ?
C3 C4 C5 114.2(7) . . ?
C2 C1 N1 110.4(6) . . ?
F2 B1 F4 110.4(8) . . ?
F2 B1 F1 109.2(7) . . ?
F4 B1 F1 110.0(7) . . ?
F2 B1 F3 108.6(8) . . ?
F4 B1 F3 109.3(7) . . ?
F1 B1 F3 109.2(8) . . ?
N1 C7 C8 114.1(6) . . ?
N2 C2 C1 109.4(6) . . ?

loop_
_geom_bond_atom_site_label_1
_geom_bond_atom_site_label_2
_geom_bond_distance
_geom_bond_site_symmetry_2
_geom_bond_publ_flag
Ni1 N3 1.906(6) . ?
Ni1 N1 1.921(6) . ?
Ni1 N2 1.971(6) . ?
Ni1 S1 2.151(3) . ?
S1 C8 1.847(7) . ?
F1 B1 1.388(10) . ?
N1 C5 1.476(9) . ?
N1 C7 1.491(9) . ?
N1 C1 1.536(10) . ?
N3 C13 1.318(8) . ?
N3 C11 1.388(9) . ?
F4 B1 1.381(10) . ?
F2 B1 1.376(11) . ?
F3 B1 1.407(12) . ?
C13 N4 1.342(9) . ?
C13 C14 1.497(10) . ?
C12 C11 1.341(10) . ?
C12 N4 1.353(9) . ?
C5 C4 1.496(10) . ?
C14 C16 1.528(11) . ?
C14 C15 1.544(10) . ?
C8 C9 1.489(11) . ?
C8 C10 1.527(10) . ?
C8 C7 1.545(11) . ?
N2 C3 1.464(9) . ?
N2 C6 1.494(9) . ?
N2 C2 1.496(10) . ?
C3 C4 1.461(10) . ?
C1 C2 1.531(10) . ?

loop_
_geom_torsion_atom_site_label_1
_geom_torsion_atom_site_label_2
_geom_torsion_atom_site_label_3
_geom_torsion_atom_site_label_4
_geom_torsion
_geom_torsion_site_symmetry_1
_geom_torsion_site_symmetry_2
_geom_torsion_site_symmetry_3
_geom_torsion_site_symmetry_4
_geom_torsion_publ_flag
N3 Ni1 S1 C8 -168.6(3) . . . . ?
N1 Ni1 S1 C8 4.7(3) . . . . ?
N2 Ni1 S1 C8 15.3(17) . . . . ?
N3 Ni1 N1 C5 -4(3) . . . . ?
N2 Ni1 N1 C5 73.3(5) . . . . ?
S1 Ni1 N1 C5 -108.0(5) . . . . ?
N3 Ni1 N1 C7 122(2) . . . . ?
N2 Ni1 N1 C7 -161.1(5) . . . . ?
S1 Ni1 N1 C7 17.7(5) . . . . ?
N3 Ni1 N1 C1 -119(2) . . . . ?
N2 Ni1 N1 C1 -41.9(4) . . . . ?
S1 Ni1 N1 C1 136.9(4) . . . . ?
N1 Ni1 N3 C13 169(2) . . . . ?
N2 Ni1 N3 C13 93.2(7) . . . . ?
S1 Ni1 N3 C13 -86.3(7) . . . . ?
N1 Ni1 N3 C11 -8(3) . . . . ?
N2 Ni1 N3 C11 -83.9(6) . . . . ?
S1 Ni1 N3 C11 96.6(6) . . . . ?
C11 N3 C13 N4 1.1(9) . . . . ?
Ni1 N3 C13 N4 -176.3(5) . . . . ?
C11 N3 C13 C14 -178.3(8) . . . . ?
Ni1 N3 C13 C14 4.3(12) . . . . ?
N4 C12 C11 N3 0.4(9) . . . . ?
C13 N3 C11 C12 -1.0(9) . . . . ?
Ni1 N3 C11 C12 176.7(5) . . . . ?
N3 C13 N4 C12 -0.9(9) . . . . ?
C14 C13 N4 C12 178.6(7) . . . . ?
C11 C12 N4 C13 0.3(9) . . . . ?
C7 N1 C5 C4 163.5(7) . . . . ?
C1 N1 C5 C4 41.4(8) . . . . ?
Ni1 N1 C5 C4 -72.0(7) . . . . ?
N3 C13 C14 C16 101.6(9) . . . . ?
N4 C13 C14 C16 -77.7(10) . . . . ?
N3 C13 C14 C15 -135.7(9) . . . . ?
N4 C13 C14 C15 45.0(11) . . . . ?
Ni1 S1 C8 C9 101.9(6) . . . . ?
Ni1 S1 C8 C10 -138.1(6) . . . . ?
Ni1 S1 C8 C7 -24.7(5) . . . . ?
N3 Ni1 N2 C3 99.4(5) . . . . ?
N1 Ni1 N2 C3 -73.8(5) . . . . ?
S1 Ni1 N2 C3 -84.5(17) . . . . ?
N3 Ni1 N2 C6 -23.0(6) . . . . ?
N1 Ni1 N2 C6 163.8(6) . . . . ?
S1 Ni1 N2 C6 153.1(14) . . . . ?
N3 Ni1 N2 C2 -143.3(5) . . . . ?
N1 Ni1 N2 C2 43.5(5) . . . . ?
S1 Ni1 N2 C2 32.8(19) . . . . ?
C6 N2 C3 C4 -164.4(7) . . . . ?
C2 N2 C3 C4 -46.9(9) . . . . ?
Ni1 N2 C3 C4 68.5(8) . . . . ?
N2 C3 C4 C5 -47.5(10) . . . . ?
N1 C5 C4 C3 49.8(10) . . . . ?
C5 N1 C1 C2 -79.8(7) . . . . ?
C7 N1 C1 C2 154.4(6) . . . . ?
Ni1 N1 C1 C2 32.2(7) . . . . ?
C5 N1 C7 C8 79.4(8) . . . . ?
C1 N1 C7 C8 -158.4(6) . . . . ?
Ni1 N1 C7 C8 -40.4(7) . . . . ?
C9 C8 C7 N1 -82.2(8) . . . . ?
C10 C8 C7 N1 157.2(6) . . . . ?
S1 C8 C7 N1 41.8(7) . . . . ?
C3 N2 C2 C1 82.0(7) . . . . ?
C6 N2 C2 C1 -159.5(6) . . . . ?
Ni1 N2 C2 C1 -33.4(7) . . . . ?
N1 C1 C2 N2 1.3(8) . . . . ?
